data_9014876
loop_
_publ_author_name
'Bertaut, F.'
'Deschamps, A.'
'Pauthenet, R.'

_publ_section_title
;
 Etude de la substitution de Fe par Al, Ga et Cr dans l'hexaferrite de
 baryum, Ba O, (Fe2 O3)6
 _cod_database_code 1009038
;
_journal_name_full 'Comptes Rendus Hebdomadaires des Seances de l'Academie des Sciences'
_journal_page_first 2594
_journal_page_last 2597
_journal_volume 246
_journal_year 1958
_chemical_formula_sum 'Ba Fe12'
_space_group_IT_number 194
_symmetry_space_group_name_Hall '-P 6c 2c'
_symmetry_space_group_name_H-M 'P 63/m m c'
_cell_angle_alpha 90
_cell_angle_beta 90
_cell_angle_gamma 120
_cell_length_a 5.889
_cell_length_b 5.889
_cell_length_c 23.18199
_cell_formula_units_Z 2
_cell_volume 696.249
_database_code_amcsd 0016899
_exptl_crystal_density_diffrn 3.852
_cod_duplicate_entry 1009038
_cod_database_code 9014876
_amcsd_formula_title 'Ba Fe12 O19'

loop_
_space_group_symop_operation_xyz
x,y,z
-x,-x+y,1/2+z
x,x-y,1/2-z
-x+y,-x,1/2-z
x-y,x,1/2+z
-y,-x,z
y,x,-z
y,-x+y,-z
-y,x-y,z
x-y,-y,1/2+z
-x+y,y,1/2-z
x,y,1/2-z
-x,-y,1/2+z
x,x-y,z
-x,-x+y,-z
x-y,x,-z
-x+y,-x,z
y,x,1/2+z
-y,-x,1/2-z
-y,x-y,1/2-z
y,-x+y,1/2+z
-x+y,y,z
x-y,-y,-z
-x,-y,-z

loop_
_atom_site_label
_atom_site_fract_x
_atom_site_fract_y
_atom_site_fract_z
_atom_site_occupancy
Ba1 0.66667 0.33333 0.25000 1.00000
Fe1 0.00000 0.00000 0.00000 1.00000
Fe2 0.00000 0.00000 0.25700 0.50000
Fe3 0.33333 0.66667 0.02700 1.00000
Fe4 0.33333 0.66667 0.19000 1.00000
Fe5 0.16900 0.33800 -0.10800 1.00000

loop_
_cod_related_entry_id
_cod_related_entry_database
_cod_related_entry_code
1 AMCSD 0016899
